data_4128393
loop_
_publ_author_name
'Suzuki, Wataru'
'Kotani, Hiroaki'
'Ishizuka, Tomoya'
'Kojima, Takahiko'

_publ_section_title
;
 Dioxygen/Hydrogen Peroxide Interconversion Using Redox Couples of
 Saddle-Distorted Porphyrins and Isophlorins.
;
_journal_issue 14
_journal_name_full 'Journal of the American Chemical Society'
_journal_page_first 5987
_journal_page_last 5994
_journal_paper_doi 10.1021/jacs.9b01038
_journal_volume 141
_journal_year 2019
_chemical_formula_sum 'C98 H64 F12 N4 O'
_chemical_formula_weight 1541.53
_space_group_crystal_system triclinic
_space_group_IT_number 2
_space_group_name_Hall '-P 1'
_space_group_name_H-M_alt 'P -1'
_atom_sites_solution_hydrogens mixed
_audit_creation_method SHELXL-2017/1
_cell_angle_alpha 90.1800(10)
_cell_angle_beta 109.1510(10)
_cell_angle_gamma 97.4620(10)
_cell_formula_units_Z 2
_cell_length_a 15.1005(14)
_cell_length_b 16.7532(15)
_cell_length_c 18.7562(17)
_cell_measurement_reflns_used 9972
_cell_measurement_temperature 120(2)
_cell_measurement_theta_max 28.43
_cell_measurement_theta_min 2.30
_cell_volume 4439.1(7)
_computing_structure_refinement 'SHELXL-2017/1 (Sheldrick, 2017)'
_diffrn_ambient_temperature 120(2)
_diffrn_measured_fraction_theta_full 0.974
_diffrn_measured_fraction_theta_max 0.855
_diffrn_measurement_device_type 'Bruker APEX-II CCD'
_diffrn_radiation_type MoK\a
_diffrn_radiation_wavelength 0.71073
_diffrn_reflns_av_R_equivalents 0.0152
_diffrn_reflns_av_unetI/netI 0.0344
_diffrn_reflns_Laue_measured_fraction_full 0.974
_diffrn_reflns_Laue_measured_fraction_max 0.855
_diffrn_reflns_limit_h_max 20
_diffrn_reflns_limit_h_min -14
_diffrn_reflns_limit_k_max 16
_diffrn_reflns_limit_k_min -22
_diffrn_reflns_limit_l_max 25
_diffrn_reflns_limit_l_min -25
_diffrn_reflns_number 25314
_diffrn_reflns_point_group_measured_fraction_full 0.974
_diffrn_reflns_point_group_measured_fraction_max 0.855
_diffrn_reflns_theta_full 25.242
_diffrn_reflns_theta_max 28.566
_diffrn_reflns_theta_min 1.441
_exptl_absorpt_coefficient_mu 0.085
_exptl_crystal_colour green
_exptl_crystal_density_diffrn 1.153
_exptl_crystal_description prismatic
_exptl_crystal_F_000 1592
_exptl_crystal_size_max 0.320
_exptl_crystal_size_mid 0.210
_exptl_crystal_size_min 0.210
_refine_diff_density_max 0.576
_refine_diff_density_min -0.570
_refine_diff_density_rms 0.049
_refine_ls_extinction_method none
_refine_ls_goodness_of_fit_ref 1.036
_refine_ls_hydrogen_treatment mixed
_refine_ls_matrix_type full
_refine_ls_number_parameters 1139
_refine_ls_number_reflns 19364
_refine_ls_number_restraints 59
_refine_ls_restrained_S_all 1.079
_refine_ls_R_factor_all 0.0891
_refine_ls_R_factor_gt 0.0634
_refine_ls_shift/su_max 0.006
_refine_ls_shift/su_mean 0.000
_refine_ls_structure_factor_coef Fsqd
_refine_ls_weighting_details 'w=1/[\s^2^(Fo^2^)+(0.0854P)^2^+2.5879P] where P=(Fo^2^+2Fc^2^)/3'
_refine_ls_weighting_scheme calc
_refine_ls_wR_factor_gt 0.1680
_refine_ls_wR_factor_ref 0.1878
_reflns_Friedel_coverage 0.000
_reflns_number_gt 13517
_reflns_number_total 19364
_reflns_threshold_expression 'I > 2\s(I)'
_cod_data_source_file ja9b01038_si_002.cif
_cod_data_source_block 5
_cod_database_code 4128393
_shelx_shelxl_version_number 2017/1
_shelx_space_group_comment
;
The symmetry employed for this shelxl refinement is uniquely defined
by the following loop, which should always be used as a source of
symmetry information in preference to the above space-group names.
They are only intended as comments.
;
_shelx_estimated_absorpt_t_min 0.973
_shelx_estimated_absorpt_t_max 0.982

loop_
_space_group_symop_operation_xyz
'x, y, z'
'-x, -y, -z'

loop_
_atom_site_label
_atom_site_type_symbol
_atom_site_fract_x
_atom_site_fract_y
_atom_site_fract_z
_atom_site_U_iso_or_equiv
_atom_site_adp_type
_atom_site_occupancy
_atom_site_site_symmetry_order
_atom_site_calc_flag
_atom_site_refinement_flags_posn
_atom_site_refinement_flags_adp
_atom_site_refinement_flags_occupancy
_atom_site_disorder_assembly
_atom_site_disorder_group
N1 N 0.18240(12) 0.36888(9) 0.73419(9) 0.0295(3) Uani 1 1 d . . . . .
N2 N 0.30717(12) 0.24083(9) 0.72763(10) 0.0313(4) Uani 1 1 d . . . . .
N3 N 0.45042(11) 0.35493(9) 0.67820(10) 0.0312(4) Uani 1 1 d . . . . .
N4 N 0.34615(12) 0.48744(10) 0.71101(10) 0.0326(4) Uani 1 1 d . . . . .
F1 F -0.11775(17) 0.01156(11) 0.89755(16) 0.1093(9) Uani 1 1 d . . . A 1
F2 F 0.0022(2) -0.05499(12) 0.93387(16) 0.1031(8) Uani 1 1 d . . . A 1
F3 F -0.10081(15) -0.07826(10) 0.82365(15) 0.0985(8) Uani 1 1 d . . . A 1
F4 F 0.6867(6) -0.0843(4) 0.8255(5) 0.081(2) Uani 0.596(9) 1 d . . P B 1
F5 F 0.5669(4) -0.1426(2) 0.7425(4) 0.136(3) Uani 0.596(9) 1 d . . P B 1
F6 F 0.6853(7) -0.0844(5) 0.7125(3) 0.124(4) Uani 0.596(9) 1 d . . P B 1
F7 F 0.6976(12) -0.0738(9) 0.8017(10) 0.128(6) Uani 0.404(9) 1 d . . P B 2
F8 F 0.6192(7) -0.1125(5) 0.6849(7) 0.116(4) Uani 0.404(9) 1 d . . P B 2
F9 F 0.7500(5) -0.0327(5) 0.7139(4) 0.093(2) Uani 0.404(9) 1 d . . P B 2
F10 F 0.8661(4) 0.7230(7) 0.6653(6) 0.116(4) Uani 0.534(12) 1 d . . P C 1
F11 F 0.7910(6) 0.7114(6) 0.5518(3) 0.123(4) Uani 0.534(12) 1 d . . P C 1
F12 F 0.7687(9) 0.8030(4) 0.6225(10) 0.150(6) Uani 0.534(12) 1 d . . P C 1
F13 F 0.8468(8) 0.6971(6) 0.6163(12) 0.148(6) Uani 0.466(12) 1 d . U P C 2
F14 F 0.7501(5) 0.7774(8) 0.5788(8) 0.125(6) Uani 0.466(12) 1 d . U P C 2
F15 F 0.8318(8) 0.7790(9) 0.6925(6) 0.152(5) Uani 0.466(12) 1 d . . P C 2
F16 F 0.0727(5) 0.8504(3) 0.7912(3) 0.117(2) Uani 0.731(10) 1 d D U P D 1
F17 F 0.1416(6) 0.8321(3) 0.9048(2) 0.146(3) Uani 0.731(10) 1 d D U P D 1
F18 F -0.0006(5) 0.78151(19) 0.8468(4) 0.130(3) Uani 0.731(10) 1 d D . P D 1
F19 F 0.1811(6) 0.8561(6) 0.8715(8) 0.116(4) Uani 0.269(10) 1 d D U P D 2
F20 F 0.0622(6) 0.8529(5) 0.7834(5) 0.042(2) Uani 0.269(10) 1 d D U P D 2
F21 F 0.0727(10) 0.7966(6) 0.8969(5) 0.084(4) Uani 0.269(10) 1 d D U P D 2
O1 O 0.40616(14) 0.37580(11) 0.83696(11) 0.0552(5) Uani 1 1 d D . . . .
H63 H 0.376(3) 0.327(2) 0.806(2) 0.088(11) Uiso 1 1 d . . . . .
C1 C 0.18537(13) 0.44174(11) 0.77076(11) 0.0281(4) Uani 1 1 d . . . . .
C2 C 0.16271(13) 0.42337(11) 0.83817(11) 0.0269(4) Uani 1 1 d . . . . .
C3 C 0.14933(13) 0.34053(11) 0.84171(11) 0.0284(4) Uani 1 1 d . . . . .
C4 C 0.16251(14) 0.30598(11) 0.77651(11) 0.0297(4) Uani 1 1 d . . . . .
C5 C 0.16100(14) 0.22417(11) 0.75716(11) 0.0305(4) Uani 1 1 d . . . . .
C6 C 0.22081(14) 0.19884(11) 0.71954(11) 0.0301(4) Uani 1 1 d . . . . .
C7 C 0.20514(14) 0.12300(11) 0.67497(11) 0.0289(4) Uani 1 1 d . . . . .
C8 C 0.28699(14) 0.11959(11) 0.65937(11) 0.0296(4) Uani 1 1 d . . . . .
C9 C 0.35092(14) 0.19263(11) 0.69537(11) 0.0304(4) Uani 1 1 d . . . . .
C10 C 0.44895(14) 0.21046(11) 0.70474(12) 0.0314(4) Uani 1 1 d . . . . .
C11 C 0.49516(14) 0.29086(12) 0.71254(12) 0.0311(4) Uani 1 1 d . . . . .
C12 C 0.59030(14) 0.32267(12) 0.75594(12) 0.0320(4) Uani 1 1 d . . . . .
C13 C 0.60203(14) 0.40523(12) 0.74600(12) 0.0322(4) Uani 1 1 d . . . . .
C14 C 0.51378(14) 0.42539(12) 0.69846(12) 0.0315(4) Uani 1 1 d . . . . .
C15 C 0.48954(15) 0.50386(12) 0.67765(12) 0.0331(4) Uani 1 1 d . . . . .
C16 C 0.40231(14) 0.52741(11) 0.67432(12) 0.0320(4) Uani 1 1 d . . . . .
C17 C 0.36032(15) 0.59800(11) 0.63800(12) 0.0323(4) Uani 1 1 d . . . . .
C18 C 0.27959(15) 0.59893(11) 0.65538(12) 0.0327(4) Uani 1 1 d . . . . .
C19 C 0.27447(14) 0.53102(11) 0.70345(12) 0.0317(4) Uani 1 1 d . . . . .
C20 C 0.21026(14) 0.51734(11) 0.74474(11) 0.0305(4) Uani 1 1 d . . . . .
C21 C 0.17067(14) 0.48269(11) 0.89952(11) 0.0291(4) Uani 1 1 d . . . . .
C22 C 0.25791(18) 0.52590(16) 0.93915(14) 0.0499(6) Uani 1 1 d . . . . .
H1 H 0.312733 0.515575 0.928389 0.060 Uiso 1 1 calc R U . . .
C23 C 0.2658(2) 0.58413(17) 0.99443(16) 0.0617(8) Uani 1 1 d . . . . .
H2 H 0.325875 0.613934 1.020663 0.074 Uiso 1 1 calc R U . . .
C24 C 0.1886(2) 0.59898(14) 1.01144(14) 0.0521(6) Uani 1 1 d . . . . .
H3 H 0.194718 0.638807 1.049544 0.063 Uiso 1 1 calc R U . . .
C25 C 0.1015(2) 0.55609(17) 0.97323(15) 0.0563(7) Uani 1 1 d . . . . .
H4 H 0.047245 0.566509 0.984787 0.068 Uiso 1 1 calc R U . . .
C26 C 0.09275(17) 0.49727(14) 0.91749(13) 0.0439(5) Uani 1 1 d . . . . .
H5 H 0.032648 0.467175 0.891845 0.053 Uiso 1 1 calc R U . . .
C27 C 0.14498(16) 0.29638(11) 0.90923(12) 0.0344(4) Uani 1 1 d . . . . .
C28 C 0.0672(2) 0.29194(17) 0.93293(16) 0.0562(7) Uani 1 1 d . . . . .
H6 H 0.014098 0.316933 0.905249 0.067 Uiso 1 1 calc R U . . .
C29 C 0.0660(3) 0.2511(2) 0.99709(19) 0.0842(12) Uani 1 1 d . . . . .
H7 H 0.011702 0.247716 1.012500 0.101 Uiso 1 1 calc R U . . .
C30 C 0.1424(3) 0.21565(17) 1.03828(17) 0.0758(11) Uani 1 1 d . . . . .
H8 H 0.141225 0.187975 1.082162 0.091 Uiso 1 1 calc R U . . .
C31 C 0.2203(3) 0.22036(17) 1.01586(16) 0.0704(9) Uani 1 1 d . . . . .
H9 H 0.273637 0.196243 1.044541 0.085 Uiso 1 1 calc R U . . .
C32 C 0.2220(2) 0.26016(15) 0.95146(14) 0.0525(6) Uani 1 1 d . . . . .
H10 H 0.276273 0.262666 0.936103 0.063 Uiso 1 1 calc R U . . .
C33 C 0.10335(14) 0.16126(11) 0.78515(12) 0.0323(4) Uani 1 1 d . . . . .
C34 C 0.00786(17) 0.16118(13) 0.77053(17) 0.0500(6) Uani 1 1 d . . . . .
H11 H -0.022955 0.201994 0.741277 0.060 Uiso 1 1 calc R U . . .
C35 C -0.04374(19) 0.10216(15) 0.7981(2) 0.0650(9) Uani 1 1 d . . . . .
H12 H -0.110061 0.101343 0.786070 0.078 Uiso 1 1 calc R U . . .
C36 C 0.0016(2) 0.04429(13) 0.84313(17) 0.0553(7) Uani 1 1 d . . . . .
C37 C 0.09685(19) 0.04362(14) 0.85864(15) 0.0483(6) Uani 1 1 d . . . . .
H13 H 0.128011 0.004022 0.889572 0.058 Uiso 1 1 calc R U . . .
C38 C 0.14697(16) 0.10132(13) 0.82871(13) 0.0393(5) Uani 1 1 d . . . . .
H14 H 0.212509 0.099959 0.838110 0.047 Uiso 1 1 calc R U . . .
C39 C -0.0540(3) -0.01905(18) 0.8746(3) 0.0795(11) Uani 1 1 d . . . A 1
C40 C 0.11161(14) 0.07258(12) 0.64240(11) 0.0311(4) Uani 1 1 d . . . . .
C41 C 0.03835(17) 0.10477(15) 0.59007(13) 0.0448(5) Uani 1 1 d . . . . .
H15 H 0.049400 0.158209 0.575036 0.054 Uiso 1 1 calc R U . . .
C42 C -0.05066(18) 0.06042(18) 0.55929(15) 0.0556(7) Uani 1 1 d . . . . .
H16 H -0.099657 0.083358 0.523063 0.067 Uiso 1 1 calc R U . . .
C43 C -0.06823(17) -0.01650(18) 0.58099(15) 0.0550(7) Uani 1 1 d . . . . .
H17 H -0.129245 -0.046902 0.559934 0.066 Uiso 1 1 calc R U . . .
C44 C 0.00315(18) -0.04934(16) 0.63348(15) 0.0529(6) Uani 1 1 d . . . . .
H18 H -0.009087 -0.102314 0.649117 0.064 Uiso 1 1 calc R U . . .
C45 C 0.09299(16) -0.00566(13) 0.66382(13) 0.0406(5) Uani 1 1 d . . . . .
H19 H 0.141966 -0.029316 0.699350 0.049 Uiso 1 1 calc R U . . .
C46 C 0.30524(13) 0.06394(11) 0.60611(11) 0.0306(4) Uani 1 1 d . . . . .
C47 C 0.29467(17) -0.01964(12) 0.61261(14) 0.0408(5) Uani 1 1 d . . . . .
H20 H 0.273468 -0.042270 0.651523 0.049 Uiso 1 1 calc R U . . .
C48 C 0.3149(2) -0.06966(14) 0.56273(15) 0.0502(6) Uani 1 1 d . . . . .
H21 H 0.307275 -0.126333 0.567651 0.060 Uiso 1 1 calc R U . . .
C49 C 0.34587(19) -0.03793(14) 0.50608(15) 0.0492(6) Uani 1 1 d . . . . .
H22 H 0.361003 -0.072478 0.472802 0.059 Uiso 1 1 calc R U . . .
C50 C 0.35487(18) 0.04431(14) 0.49781(14) 0.0452(5) Uani 1 1 d . . . . .
H23 H 0.374925 0.066440 0.458163 0.054 Uiso 1 1 calc R U . . .
C51 C 0.33453(16) 0.09447(13) 0.54762(13) 0.0380(5) Uani 1 1 d . . . . .
H24 H 0.340794 0.150978 0.541549 0.046 Uiso 1 1 calc R U . . .
C52 C 0.50388(15) 0.14135(13) 0.71546(14) 0.0430(6) Uani 1 1 d . . . . .
C53 C 0.48142(19) 0.07749(14) 0.75754(18) 0.0625(8) Uani 1 1 d . . . . .
H25 H 0.433303 0.079891 0.779469 0.075 Uiso 1 1 calc R U . . .
C54 C 0.5293(3) 0.01072(17) 0.7673(2) 0.0960(15) Uani 1 1 d . . . . .
H26 H 0.512885 -0.032609 0.795119 0.115 Uiso 1 1 calc R U . . .
C55 C 0.5997(3) 0.0067(2) 0.7372(3) 0.110(2) Uani 1 1 d . . . . .
C56 C 0.6240(3) 0.0697(3) 0.6972(2) 0.0948(15) Uani 1 1 d . . . . .
H27 H 0.673346 0.066994 0.676657 0.114 Uiso 1 1 calc R U . . .
C57 C 0.57690(18) 0.13782(18) 0.68636(15) 0.0589(8) Uani 1 1 d . . . . .
H28 H 0.594826 0.181271 0.659281 0.071 Uiso 1 1 calc R U . . .
C58 C 0.6317(7) -0.0786(5) 0.7571(5) 0.074(2) Uani 0.596(9) 1 d . . P B 1
C59 C 0.6712(8) -0.0498(6) 0.7336(8) 0.069(3) Uani 0.404(9) 1 d . . P B 2
C60 C 0.65710(15) 0.27758(13) 0.81169(13) 0.0391(5) Uani 1 1 d . . . . .
C61 C 0.6307(2) 0.24073(14) 0.86943(14) 0.0510(6) Uani 1 1 d . . . . .
H29 H 0.570936 0.246508 0.873950 0.061 Uiso 1 1 calc R U . . .
C62 C 0.6913(3) 0.19531(17) 0.92080(19) 0.0819(12) Uani 1 1 d . . . . .
H30 H 0.672362 0.170588 0.959990 0.098 Uiso 1 1 calc R U . . .
C63 C 0.7770(3) 0.1860(2) 0.9154(3) 0.1004(17) Uani 1 1 d . . . . .
H31 H 0.817700 0.154745 0.950287 0.121 Uiso 1 1 calc R U . . .
C64 C 0.8040(2) 0.2225(3) 0.8588(2) 0.0941(15) Uani 1 1 d . . . . .
H32 H 0.863775 0.215946 0.854860 0.113 Uiso 1 1 calc R U . . .
C65 C 0.74521(18) 0.26925(19) 0.80680(16) 0.0626(8) Uani 1 1 d . . . . .
H33 H 0.765517 0.294904 0.768647 0.075 Uiso 1 1 calc R U . . .
C66 C 0.68590(15) 0.46432(13) 0.78657(13) 0.0373(5) Uani 1 1 d . . . . .
C67 C 0.76635(19) 0.4716(2) 0.76673(19) 0.0684(9) Uani 1 1 d . . . . .
H34 H 0.769113 0.436812 0.727627 0.082 Uiso 1 1 calc R U . . .
C68 C 0.8433(2) 0.5285(2) 0.8026(2) 0.0871(12) Uani 1 1 d . . . . .
H35 H 0.897916 0.533081 0.787582 0.105 Uiso 1 1 calc R U . . .
C69 C 0.8411(2) 0.57800(18) 0.85927(18) 0.0657(8) Uani 1 1 d . . . . .
H36 H 0.894167 0.617058 0.883816 0.079 Uiso 1 1 calc R U . . .
C70 C 0.7635(2) 0.57176(15) 0.88083(15) 0.0579(7) Uani 1 1 d . . . . .
H37 H 0.762490 0.606139 0.920866 0.069 Uiso 1 1 calc R U . . .
C71 C 0.68439(18) 0.51487(14) 0.84444(14) 0.0469(6) Uani 1 1 d . . . . .
H38 H 0.629829 0.511058 0.859532 0.056 Uiso 1 1 calc R U . . .
C72 C 0.56497(15) 0.56310(12) 0.66488(13) 0.0374(5) Uani 1 1 d . . . . .
C73 C 0.6040(2) 0.54437(17) 0.61035(16) 0.0579(7) Uani 1 1 d . . . . .
H39 H 0.581613 0.494657 0.581651 0.069 Uiso 1 1 calc R U . . .
C74 C 0.6750(2) 0.5969(2) 0.59722(18) 0.0672(8) Uani 1 1 d . . . . .
H40 H 0.701188 0.583432 0.559859 0.081 Uiso 1 1 calc R U . . .
C75 C 0.70751(17) 0.66933(17) 0.63897(18) 0.0584(8) Uani 1 1 d . . . . .
C76 C 0.66966(18) 0.68879(15) 0.6936(2) 0.0632(8) Uani 1 1 d . . . . .
H41 H 0.692418 0.738435 0.722392 0.076 Uiso 1 1 calc R U . . .
C77 C 0.59829(16) 0.63563(13) 0.70637(17) 0.0489(6) Uani 1 1 d . . . . .
H42 H 0.572255 0.649192 0.743811 0.059 Uiso 1 1 calc R U . . .
C78 C 0.7834(2) 0.7274(2) 0.6241(2) 0.0808(11) Uani 1 1 d . . . . .
C79 C 0.39357(14) 0.65097(12) 0.58597(13) 0.0351(4) Uani 1 1 d . . . . .
C80 C 0.3894(2) 0.62283(16) 0.51597(15) 0.0559(7) Uani 1 1 d . . . . .
H43 H 0.362228 0.568777 0.499462 0.067 Uiso 1 1 calc R U . . .
C81 C 0.4241(2) 0.6720(2) 0.46873(17) 0.0669(8) Uani 1 1 d . . . . .
H44 H 0.420184 0.651321 0.420415 0.080 Uiso 1 1 calc R U . . .
C82 C 0.46377(18) 0.74976(18) 0.49131(17) 0.0579(7) Uani 1 1 d . . . . .
H45 H 0.489634 0.782653 0.459827 0.069 Uiso 1 1 calc R U . . .
C83 C 0.4658(2) 0.77946(17) 0.55920(18) 0.0601(7) Uani 1 1 d . . . . .
H46 H 0.491701 0.833988 0.574642 0.072 Uiso 1 1 calc R U . . .
C84 C 0.43050(17) 0.73119(14) 0.60640(16) 0.0478(6) Uani 1 1 d . . . . .
H47 H 0.431623 0.753377 0.653413 0.057 Uiso 1 1 calc R U . . .
C85 C 0.20120(15) 0.64736(12) 0.62268(12) 0.0352(4) Uani 1 1 d . . . . .
C86 C 0.21258(18) 0.73109(14) 0.63188(18) 0.0538(7) Uani 1 1 d . . . . .
H48 H 0.273341 0.759670 0.658276 0.065 Uiso 1 1 calc R U . . .
C87 C 0.1361(2) 0.77320(16) 0.6029(2) 0.0652(8) Uani 1 1 d . . . . .
H49 H 0.145247 0.830254 0.609713 0.078 Uiso 1 1 calc R U . . .
C88 C 0.04789(19) 0.73366(17) 0.56473(16) 0.0555(7) Uani 1 1 d . . . . .
H50 H -0.004091 0.762999 0.545705 0.067 Uiso 1 1 calc R U . . .
C89 C 0.03479(19) 0.65087(17) 0.55401(15) 0.0545(6) Uani 1 1 d . . . . .
H51 H -0.026143 0.622991 0.526989 0.065 Uiso 1 1 calc R U . . .
C90 C 0.11104(17) 0.60843(14) 0.58286(13) 0.0444(5) Uani 1 1 d . . . . .
H52 H 0.101387 0.551449 0.575223 0.053 Uiso 1 1 calc R U . . .
C91 C 0.17828(16) 0.58985(11) 0.76920(12) 0.0332(4) Uani 1 1 d . . . . .
C92 C 0.2454(2) 0.65531(15) 0.80458(16) 0.0564(7) Uani 1 1 d . . . . .
H53 H 0.310564 0.653205 0.812882 0.068 Uiso 1 1 calc R U . . .
C93 C 0.2172(3) 0.72384(16) 0.82783(18) 0.0705(9) Uani 1 1 d . . . . .
H54 H 0.262963 0.768526 0.852123 0.085 Uiso 1 1 calc R U . . .
C94 C 0.1222(3) 0.72656(15) 0.81536(14) 0.0609(8) Uani 1 1 d . . . . .
C95 C 0.0563(2) 0.66332(17) 0.78038(17) 0.0614(8) Uani 1 1 d . . . . .
H55 H -0.008862 0.666158 0.771282 0.074 Uiso 1 1 calc R U . . .
C96 C 0.08421(18) 0.59404(14) 0.75770(15) 0.0461(6) Uani 1 1 d . . . . .
H56 H 0.037910 0.549411 0.734146 0.055 Uiso 1 1 calc R U . . .
C97 C 0.0895(3) 0.80019(18) 0.83838(16) 0.0845(12) Uani 1 1 d D . . . .
C98 C 0.16430(18) 0.36015(13) 0.65295(13) 0.0419(5) Uani 1 1 d . . . . .
H57 H 0.121404 0.310210 0.632586 0.063 Uiso 1 1 calc R U . . .
H58 H 0.224152 0.358196 0.643590 0.063 Uiso 1 1 calc R U . . .
H59 H 0.135208 0.406190 0.628158 0.063 Uiso 1 1 calc R U . . .
C99 C 0.37211(15) 0.34548(13) 0.60545(13) 0.0405(5) Uani 1 1 d . . . . .
H60 H 0.342868 0.395044 0.596325 0.061 Uiso 1 1 calc R U . . .
H61 H 0.324694 0.300292 0.607080 0.061 Uiso 1 1 calc R U . . .
H62 H 0.396753 0.334814 0.564613 0.061 Uiso 1 1 calc R U . . .
H64 H 0.394(3) 0.4157(15) 0.8004(15) 0.131(17) Uiso 1 1 d D . . . .

loop_
_atom_site_aniso_label
_atom_site_aniso_U_11
_atom_site_aniso_U_22
_atom_site_aniso_U_33
_atom_site_aniso_U_23
_atom_site_aniso_U_13
_atom_site_aniso_U_12
N1 0.0371(9) 0.0225(7) 0.0328(9) 0.0033(6) 0.0157(7) 0.0073(6)
N2 0.0330(9) 0.0221(7) 0.0385(9) -0.0001(7) 0.0112(7) 0.0051(6)
N3 0.0276(8) 0.0241(8) 0.0420(10) -0.0008(7) 0.0115(7) 0.0039(6)
N4 0.0371(9) 0.0253(8) 0.0404(10) 0.0034(7) 0.0181(8) 0.0078(7)
F1 0.1339(18) 0.0527(10) 0.196(2) -0.0143(12) 0.138(2) -0.0111(11)
F2 0.147(2) 0.0507(11) 0.150(2) 0.0213(13) 0.1056(19) -0.0022(12)
F3 0.0993(15) 0.0410(9) 0.179(2) -0.0305(11) 0.0936(16) -0.0290(9)
F4 0.074(3) 0.051(2) 0.099(4) 0.019(3) -0.006(3) 0.0303(19)
F5 0.128(4) 0.0345(19) 0.195(6) -0.023(3) -0.024(4) 0.032(2)
F6 0.188(10) 0.112(7) 0.091(4) 0.013(4) 0.038(5) 0.119(8)
F7 0.112(8) 0.119(8) 0.168(14) 0.064(7) 0.037(7) 0.095(7)
F8 0.104(5) 0.043(3) 0.172(9) -0.034(4) -0.003(5) 0.041(3)
F9 0.070(4) 0.066(4) 0.151(6) 0.001(3) 0.034(3) 0.044(3)
F10 0.043(3) 0.148(8) 0.114(5) 0.070(5) -0.014(3) -0.033(4)
F11 0.090(5) 0.185(8) 0.078(4) 0.007(4) 0.039(3) -0.075(5)
F12 0.156(10) 0.041(3) 0.306(17) 0.031(5) 0.153(12) -0.003(4)
F13 0.078(7) 0.137(6) 0.259(16) 0.042(9) 0.103(9) -0.010(5)
F14 0.063(3) 0.128(9) 0.160(8) 0.117(7) 0.011(5) -0.008(5)
F15 0.102(6) 0.144(8) 0.175(8) 0.022(7) 0.036(6) -0.080(6)
F16 0.223(6) 0.069(3) 0.084(3) 0.030(2) 0.053(3) 0.106(3)
F17 0.242(7) 0.125(4) 0.062(2) -0.036(3) -0.003(3) 0.134(5)
F18 0.223(6) 0.075(2) 0.174(6) 0.025(2) 0.157(5) 0.074(3)
F19 0.149(6) 0.084(5) 0.136(8) -0.046(5) 0.063(6) 0.047(4)
F20 0.065(5) 0.030(4) 0.048(5) 0.018(3) 0.038(4) 0.017(3)
F21 0.135(8) 0.090(6) 0.047(5) 0.005(4) 0.040(5) 0.059(5)
O1 0.0624(12) 0.0412(10) 0.0553(11) -0.0076(9) 0.0121(9) 0.0031(8)
C1 0.0298(10) 0.0231(9) 0.0333(10) 0.0013(7) 0.0115(8) 0.0076(7)
C2 0.0262(9) 0.0243(9) 0.0302(10) 0.0031(7) 0.0088(8) 0.0050(7)
C3 0.0284(9) 0.0248(9) 0.0314(10) 0.0019(7) 0.0096(8) 0.0022(7)
C4 0.0293(10) 0.0245(9) 0.0352(10) 0.0029(8) 0.0103(8) 0.0048(7)
C5 0.0334(10) 0.0237(9) 0.0336(10) 0.0030(8) 0.0094(8) 0.0052(7)
C6 0.0330(10) 0.0218(9) 0.0347(10) 0.0030(7) 0.0093(8) 0.0065(7)
C7 0.0337(10) 0.0214(8) 0.0305(10) 0.0032(7) 0.0086(8) 0.0052(7)
C8 0.0308(10) 0.0223(9) 0.0328(10) 0.0015(7) 0.0061(8) 0.0054(7)
C9 0.0347(10) 0.0208(8) 0.0349(10) 0.0004(7) 0.0094(8) 0.0064(7)
C10 0.0311(10) 0.0238(9) 0.0373(11) -0.0037(8) 0.0078(8) 0.0061(7)
C11 0.0286(10) 0.0280(9) 0.0377(11) -0.0026(8) 0.0117(8) 0.0064(7)
C12 0.0313(10) 0.0306(10) 0.0355(11) -0.0051(8) 0.0126(8) 0.0052(8)
C13 0.0311(10) 0.0309(10) 0.0364(11) -0.0060(8) 0.0148(9) 0.0020(8)
C14 0.0295(10) 0.0276(9) 0.0389(11) -0.0040(8) 0.0149(8) 0.0003(7)
C15 0.0345(11) 0.0262(9) 0.0393(11) -0.0031(8) 0.0147(9) 0.0006(8)
C16 0.0349(11) 0.0256(9) 0.0372(11) -0.0016(8) 0.0154(9) 0.0012(8)
C17 0.0365(11) 0.0243(9) 0.0376(11) 0.0003(8) 0.0151(9) 0.0025(8)
C18 0.0384(11) 0.0236(9) 0.0394(11) 0.0031(8) 0.0179(9) 0.0032(8)
C19 0.0358(11) 0.0240(9) 0.0375(11) 0.0019(8) 0.0147(9) 0.0052(8)
C20 0.0346(10) 0.0237(9) 0.0362(11) 0.0032(8) 0.0142(9) 0.0084(7)
C21 0.0375(11) 0.0217(8) 0.0285(10) 0.0047(7) 0.0116(8) 0.0033(7)
C22 0.0439(13) 0.0573(15) 0.0453(13) -0.0116(11) 0.0152(11) -0.0048(11)
C23 0.0644(18) 0.0605(17) 0.0499(15) -0.0207(13) 0.0162(13) -0.0204(14)
C24 0.084(2) 0.0345(12) 0.0358(12) -0.0066(10) 0.0189(13) 0.0034(12)
C25 0.0684(18) 0.0606(16) 0.0478(14) -0.0086(12) 0.0258(13) 0.0202(13)
C26 0.0427(13) 0.0454(13) 0.0440(13) -0.0102(10) 0.0164(10) 0.0024(10)
C27 0.0452(12) 0.0225(9) 0.0312(10) -0.0001(8) 0.0101(9) -0.0047(8)
C28 0.0504(15) 0.0643(17) 0.0525(15) 0.0132(13) 0.0214(12) -0.0090(12)
C29 0.089(3) 0.099(3) 0.0560(18) 0.0121(18) 0.0323(18) -0.041(2)
C30 0.123(3) 0.0458(15) 0.0396(15) 0.0095(12) 0.0175(18) -0.0326(17)
C31 0.111(3) 0.0439(15) 0.0421(15) 0.0124(12) 0.0054(16) 0.0112(16)
C32 0.0663(17) 0.0464(14) 0.0411(13) 0.0092(11) 0.0104(12) 0.0142(12)
C33 0.0364(11) 0.0228(9) 0.0391(11) -0.0039(8) 0.0156(9) 0.0004(8)
C34 0.0387(12) 0.0265(10) 0.0844(19) -0.0053(11) 0.0207(12) 0.0029(9)
C35 0.0434(14) 0.0341(12) 0.127(3) -0.0135(15) 0.0448(16) -0.0042(10)
C36 0.0686(17) 0.0240(11) 0.088(2) -0.0143(12) 0.0515(16) -0.0084(11)
C37 0.0636(16) 0.0319(11) 0.0543(15) 0.0029(10) 0.0290(13) -0.0009(10)
C38 0.0411(12) 0.0330(11) 0.0460(13) 0.0062(9) 0.0179(10) 0.0039(9)
C39 0.092(2) 0.0401(15) 0.134(3) -0.0169(18) 0.082(3) -0.0113(15)
C40 0.0311(10) 0.0308(10) 0.0308(10) -0.0011(8) 0.0091(8) 0.0047(8)
C41 0.0448(13) 0.0425(12) 0.0405(12) 0.0013(10) 0.0037(10) 0.0097(10)
C42 0.0408(13) 0.0684(18) 0.0449(14) -0.0052(12) -0.0050(11) 0.0126(12)
C43 0.0337(12) 0.0719(18) 0.0500(15) -0.0141(13) 0.0079(11) -0.0098(12)
C44 0.0459(14) 0.0499(14) 0.0557(15) 0.0011(12) 0.0139(12) -0.0115(11)
C45 0.0364(11) 0.0366(11) 0.0426(12) 0.0054(9) 0.0067(9) 0.0001(9)
C46 0.0265(9) 0.0265(9) 0.0355(10) -0.0032(8) 0.0065(8) 0.0019(7)
C47 0.0508(13) 0.0271(10) 0.0482(13) -0.0033(9) 0.0230(11) 0.0015(9)
C48 0.0694(17) 0.0271(10) 0.0603(16) -0.0068(10) 0.0315(13) 0.0027(10)
C49 0.0586(15) 0.0391(12) 0.0554(15) -0.0141(11) 0.0279(12) 0.0024(11)
C50 0.0519(14) 0.0426(12) 0.0431(13) -0.0053(10) 0.0218(11) -0.0021(10)
C51 0.0427(12) 0.0291(10) 0.0409(12) -0.0023(9) 0.0138(10) 0.0004(8)
C52 0.0352(11) 0.0303(10) 0.0499(13) -0.0130(9) -0.0064(10) 0.0109(9)
C53 0.0497(15) 0.0266(11) 0.084(2) 0.0016(12) -0.0155(13) 0.0063(10)
C54 0.082(2) 0.0287(13) 0.119(3) -0.0094(16) -0.048(2) 0.0168(14)
C55 0.109(3) 0.072(2) 0.098(3) -0.047(2) -0.057(2) 0.069(2)
C56 0.076(2) 0.124(3) 0.066(2) -0.049(2) -0.0247(17) 0.074(2)
C57 0.0491(14) 0.0709(17) 0.0474(14) -0.0255(13) -0.0053(11) 0.0325(13)
C58 0.073(5) 0.055(4) 0.081(5) 0.000(3) 0.000(4) 0.033(4)
C59 0.058(6) 0.035(4) 0.101(8) -0.020(5) 0.002(5) 0.027(4)
C60 0.0365(11) 0.0336(11) 0.0388(12) -0.0132(9) 0.0002(9) 0.0080(8)
C61 0.0579(15) 0.0312(11) 0.0469(14) -0.0027(10) -0.0028(11) -0.0005(10)
C62 0.103(3) 0.0374(14) 0.064(2) 0.0020(13) -0.0248(18) -0.0003(16)
C63 0.108(3) 0.057(2) 0.084(3) -0.0257(19) -0.048(2) 0.039(2)
C64 0.0593(19) 0.099(3) 0.092(3) -0.061(2) -0.0317(19) 0.0496(19)
C65 0.0415(14) 0.0789(19) 0.0566(16) -0.0329(14) -0.0038(12) 0.0239(13)
C66 0.0340(11) 0.0338(10) 0.0400(12) -0.0014(9) 0.0086(9) 0.0003(8)
C67 0.0405(14) 0.085(2) 0.077(2) -0.0278(17) 0.0262(14) -0.0175(14)
C68 0.0466(17) 0.111(3) 0.095(3) -0.029(2) 0.0279(17) -0.0301(18)
C69 0.0528(17) 0.0596(17) 0.0648(18) 0.0038(14) 0.0031(14) -0.0197(13)
C70 0.0733(19) 0.0396(13) 0.0466(14) -0.0063(11) 0.0056(13) -0.0040(12)
C71 0.0519(14) 0.0369(12) 0.0469(13) -0.0065(10) 0.0126(11) -0.0020(10)
C72 0.0331(11) 0.0286(10) 0.0510(13) 0.0055(9) 0.0149(10) 0.0034(8)
C73 0.0588(16) 0.0587(16) 0.0608(17) -0.0025(13) 0.0331(14) -0.0105(13)
C74 0.0559(17) 0.083(2) 0.0649(18) 0.0119(16) 0.0311(15) -0.0121(15)
C75 0.0314(12) 0.0522(15) 0.086(2) 0.0327(14) 0.0135(13) 0.0030(11)
C76 0.0353(13) 0.0298(12) 0.116(3) 0.0033(13) 0.0148(15) 0.0007(9)
C77 0.0347(12) 0.0300(11) 0.0805(18) -0.0058(11) 0.0178(12) 0.0027(9)
C78 0.0408(17) 0.075(2) 0.113(3) 0.046(2) 0.0120(18) -0.0068(15)
C79 0.0308(10) 0.0326(10) 0.0439(12) 0.0063(9) 0.0152(9) 0.0034(8)
C80 0.0737(18) 0.0457(14) 0.0535(15) 0.0018(12) 0.0328(14) -0.0046(12)
C81 0.079(2) 0.076(2) 0.0536(16) 0.0101(15) 0.0367(16) 0.0026(16)
C82 0.0430(14) 0.0654(17) 0.0670(18) 0.0322(14) 0.0222(13) 0.0024(12)
C83 0.0549(16) 0.0447(14) 0.079(2) 0.0205(14) 0.0246(15) -0.0047(12)
C84 0.0472(14) 0.0366(12) 0.0604(15) 0.0060(11) 0.0227(12) -0.0037(10)
C85 0.0402(11) 0.0307(10) 0.0413(12) 0.0112(9) 0.0211(10) 0.0085(8)
C86 0.0405(13) 0.0309(11) 0.092(2) 0.0136(12) 0.0234(13) 0.0063(9)
C87 0.0560(16) 0.0379(13) 0.106(2) 0.0237(15) 0.0289(16) 0.0174(12)
C88 0.0502(15) 0.0596(16) 0.0639(17) 0.0319(13) 0.0221(13) 0.0241(12)
C89 0.0443(14) 0.0642(17) 0.0490(15) 0.0149(12) 0.0067(11) 0.0095(12)
C90 0.0514(14) 0.0398(12) 0.0399(12) 0.0080(10) 0.0120(10) 0.0077(10)
C91 0.0502(12) 0.0226(9) 0.0343(10) 0.0075(8) 0.0220(9) 0.0111(8)
C92 0.0700(18) 0.0341(12) 0.0662(17) -0.0087(11) 0.0244(14) 0.0065(11)
C93 0.113(3) 0.0326(13) 0.0640(19) -0.0094(12) 0.0254(18) 0.0142(15)
C94 0.122(3) 0.0377(13) 0.0384(13) 0.0140(11) 0.0346(15) 0.0442(15)
C95 0.082(2) 0.0557(16) 0.0668(18) 0.0173(14) 0.0392(16) 0.0436(15)
C96 0.0551(14) 0.0376(12) 0.0562(15) 0.0090(10) 0.0275(12) 0.0202(10)
C97 0.169(4) 0.0503(17) 0.0574(19) 0.0168(14) 0.052(2) 0.061(2)
C98 0.0600(15) 0.0318(11) 0.0375(12) 0.0009(9) 0.0196(11) 0.0103(10)
C99 0.0318(11) 0.0362(11) 0.0493(13) -0.0006(10) 0.0080(10) 0.0038(8)

loop_
_atom_type_symbol
_atom_type_description
_atom_type_scat_dispersion_real
_atom_type_scat_dispersion_imag
_atom_type_scat_source
C C 0.0033 0.0016 'International Tables Vol C Tables 4.2.6.8 and 6.1.1.4'
H H 0.0000 0.0000 'International Tables Vol C Tables 4.2.6.8 and 6.1.1.4'
N N 0.0061 0.0033 'International Tables Vol C Tables 4.2.6.8 and 6.1.1.4'
F F 0.0171 0.0103 'International Tables Vol C Tables 4.2.6.8 and 6.1.1.4'
O O 0.0106 0.0060 'International Tables Vol C Tables 4.2.6.8 and 6.1.1.4'

loop_
_geom_angle_atom_site_label_1
_geom_angle_atom_site_label_2
_geom_angle_atom_site_label_3
_geom_angle
C4 N1 C1 109.71(16)
C4 N1 C98 123.03(16)
C1 N1 C98 122.95(16)
C6 N2 C9 105.86(15)
C14 N3 C11 109.22(16)
C14 N3 C99 121.08(17)
C11 N3 C99 122.80(16)
C19 N4 C16 106.31(17)
H63 O1 H64 101(3)
N1 C1 C20 123.67(17)
N1 C1 C2 107.10(16)
C20 C1 C2 129.19(17)
C3 C2 C1 107.79(16)
C3 C2 C21 125.91(17)
C1 C2 C21 125.34(16)
C2 C3 C4 108.01(17)
C2 C3 C27 125.26(17)
C4 C3 C27 125.28(17)
N1 C4 C5 123.55(18)
N1 C4 C3 107.35(16)
C5 C4 C3 129.04(18)
C4 C5 C6 122.50(18)
C4 C5 C33 118.98(17)
C6 C5 C33 118.10(16)
N2 C6 C5 121.96(17)
N2 C6 C7 111.15(16)
C5 C6 C7 126.59(18)
C8 C7 C6 105.65(16)
C8 C7 C40 129.17(17)
C6 C7 C40 124.05(17)
C7 C8 C9 106.13(16)
C7 C8 C46 128.84(17)
C9 C8 C46 124.14(17)
N2 C9 C10 121.66(17)
N2 C9 C8 110.97(17)
C10 C9 C8 127.04(17)
C11 C10 C9 121.78(17)
C11 C10 C52 120.75(18)
C9 C10 C52 117.06(17)
N3 C11 C10 123.36(18)
N3 C11 C12 107.41(17)
C10 C11 C12 129.21(19)
C13 C12 C11 107.76(18)
C13 C12 C60 126.59(18)
C11 C12 C60 124.78(18)
C12 C13 C14 107.73(17)
C12 C13 C66 126.6(2)
C14 C13 C66 125.02(18)
N3 C14 C13 107.85(17)
N3 C14 C15 124.19(18)
C13 C14 C15 127.85(18)
C16 C15 C14 122.92(18)
C16 C15 C72 120.42(18)
C14 C15 C72 116.51(18)
N4 C16 C15 121.88(19)
N4 C16 C17 110.17(17)
C15 C16 C17 127.82(18)
C18 C17 C16 105.91(17)
C18 C17 C79 127.15(19)
C16 C17 C79 126.59(18)
C17 C18 C19 106.31(18)
C17 C18 C85 128.67(19)
C19 C18 C85 124.13(18)
N4 C19 C20 123.38(18)
N4 C19 C18 111.12(17)
C20 C19 C18 125.08(18)
C1 C20 C19 123.81(17)
C1 C20 C91 119.10(17)
C19 C20 C91 116.63(17)
C26 C21 C22 118.7(2)
C26 C21 C2 121.53(18)
C22 C21 C2 119.79(19)
C21 C22 C23 120.5(2)
C21 C22 H1 119.8
C23 C22 H1 119.8
C24 C23 C22 120.7(2)
C24 C23 H2 119.6
C22 C23 H2 119.6
C23 C24 C25 119.7(2)
C23 C24 H3 120.2
C25 C24 H3 120.2
C24 C25 C26 120.1(2)
C24 C25 H4 119.9
C26 C25 H4 119.9
C21 C26 C25 120.4(2)
C21 C26 H5 119.8
C25 C26 H5 119.8
C28 C27 C32 118.5(2)
C28 C27 C3 121.8(2)
C32 C27 C3 119.6(2)
C27 C28 C29 120.4(3)
C27 C28 H6 119.8
C29 C28 H6 119.8
C30 C29 C28 120.6(3)
C30 C29 H7 119.7
C28 C29 H7 119.7
C31 C30 C29 119.6(3)
C31 C30 H8 120.2
C29 C30 H8 120.2
C30 C31 C32 120.4(3)
C30 C31 H9 119.8
C32 C31 H9 119.8
C31 C32 C27 120.6(3)
C31 C32 H10 119.7
C27 C32 H10 119.7
C34 C33 C38 118.6(2)
C34 C33 C5 122.0(2)
C38 C33 C5 119.40(19)
C33 C34 C35 120.6(2)
C33 C34 H11 119.7
C35 C34 H11 119.7
C34 C35 C36 119.8(2)
C34 C35 H12 120.1
C36 C35 H12 120.1
C37 C36 C35 120.3(2)
C37 C36 C39 119.7(3)
C35 C36 C39 120.0(3)
C36 C37 C38 119.2(2)
C36 C37 H13 120.4
C38 C37 H13 120.4
C37 C38 C33 121.3(2)
C37 C38 H14 119.3
C33 C38 H14 119.3
F3 C39 F1 106.9(3)
F3 C39 F2 105.6(3)
F1 C39 F2 107.6(3)
F3 C39 C36 112.0(3)
F1 C39 C36 111.8(3)
F2 C39 C36 112.5(3)
C41 C40 C45 118.0(2)
C41 C40 C7 119.26(19)
C45 C40 C7 122.67(18)
C42 C41 C40 121.2(2)
C42 C41 H15 119.4
C40 C41 H15 119.4
C43 C42 C41 120.2(2)
C43 C42 H16 119.9
C41 C42 H16 119.9
C42 C43 C44 119.6(2)
C42 C43 H17 120.2
C44 C43 H17 120.2
C43 C44 C45 120.6(2)
C43 C44 H18 119.7
C45 C44 H18 119.7
C44 C45 C40 120.4(2)
C44 C45 H19 119.8
C40 C45 H19 119.8
C51 C46 C47 117.97(19)
C51 C46 C8 119.79(18)
C47 C46 C8 122.24(19)
C48 C47 C46 120.5(2)
C48 C47 H20 119.8
C46 C47 H20 119.8
C49 C48 C47 120.6(2)
C49 C48 H21 119.7
C47 C48 H21 119.7
C48 C49 C50 119.8(2)
C48 C49 H22 120.1
C50 C49 H22 120.1
C49 C50 C51 119.7(2)
C49 C50 H23 120.1
C51 C50 H23 120.1
C46 C51 C50 121.4(2)
C46 C51 H24 119.3
C50 C51 H24 119.3
C57 C52 C53 118.8(2)
C57 C52 C10 122.8(2)
C53 C52 C10 118.4(2)
C54 C53 C52 120.3(4)
C54 C53 H25 119.9
C52 C53 H25 119.9
C55 C54 C53 120.8(4)
C55 C54 H26 119.6
C53 C54 H26 119.6
C54 C55 C56 119.6(3)
C54 C55 C59 139.9(8)
C56 C55 C59 100.4(8)
C54 C55 C58 105.0(6)
C56 C55 C58 135.3(6)
C55 C56 C57 120.9(4)
C55 C56 H27 119.5
C57 C56 H27 119.5
C52 C57 C56 119.6(4)
C52 C57 H28 120.2
C56 C57 H28 120.2
F4 C58 F5 106.0(8)
F4 C58 F6 106.1(8)
F5 C58 F6 108.2(7)
F4 C58 C55 115.6(6)
F5 C58 C55 119.0(6)
F6 C58 C55 100.9(8)
F7 C59 F9 107.3(11)
F7 C59 F8 109.7(12)
F9 C59 F8 103.9(12)
F7 C59 C55 101.3(13)
F9 C59 C55 128.5(9)
F8 C59 C55 105.5(8)
C65 C60 C61 118.8(2)
C65 C60 C12 121.5(2)
C61 C60 C12 119.7(2)
C60 C61 C62 120.5(3)
C60 C61 H29 119.8
C62 C61 H29 119.8
C63 C62 C61 120.8(4)
C63 C62 H30 119.6
C61 C62 H30 119.6
C62 C63 C64 119.1(3)
C62 C63 H31 120.4
C64 C63 H31 120.4
C63 C64 C65 121.5(4)
C63 C64 H32 119.3
C65 C64 H32 119.3
C60 C65 C64 119.3(4)
C60 C65 H33 120.4
C64 C65 H33 120.4
C67 C66 C71 118.2(2)
C67 C66 C13 121.1(2)
C71 C66 C13 120.7(2)
C66 C67 C68 121.2(3)
C66 C67 H34 119.4
C68 C67 H34 119.4
C69 C68 C67 120.2(3)
C69 C68 H35 119.9
C67 C68 H35 119.9
C70 C69 C68 120.1(3)
C70 C69 H36 120.0
C68 C69 H36 120.0
C69 C70 C71 120.4(3)
C69 C70 H37 119.8
C71 C70 H37 119.8
C66 C71 C70 119.9(2)
C66 C71 H38 120.0
C70 C71 H38 120.0
C77 C72 C73 118.9(2)
C77 C72 C15 122.0(2)
C73 C72 C15 119.0(2)
C74 C73 C72 121.1(3)
C74 C73 H39 119.5
C72 C73 H39 119.5
C75 C74 C73 119.4(3)
C75 C74 H40 120.3
C73 C74 H40 120.3
C74 C75 C76 120.2(2)
C74 C75 C78 119.7(3)
C76 C75 C78 120.0(3)
C75 C76 C77 120.0(3)
C75 C76 H41 120.0
C77 C76 H41 120.0
C72 C77 C76 120.4(3)
C72 C77 H42 119.8
C76 C77 H42 119.8
F13 C78 F14 117.7(8)
F10 C78 F12 109.1(7)
F10 C78 F11 100.2(6)
F12 C78 F11 103.7(6)
F13 C78 F15 101.7(8)
F14 C78 F15 100.9(7)
F13 C78 C75 114.5(5)
F14 C78 C75 111.9(5)
F10 C78 C75 115.9(4)
F12 C78 C75 114.5(5)
F11 C78 C75 111.8(3)
F15 C78 C75 108.0(4)
C80 C79 C84 117.3(2)
C80 C79 C17 121.59(19)
C84 C79 C17 121.1(2)
C79 C80 C81 121.2(2)
C79 C80 H43 119.4
C81 C80 H43 119.4
C82 C81 C80 120.5(3)
C82 C81 H44 119.8
C80 C81 H44 119.8
C83 C82 C81 119.2(2)
C83 C82 H45 120.4
C81 C82 H45 120.4
C82 C83 C84 120.8(3)
C82 C83 H46 119.6
C84 C83 H46 119.6
C83 C84 C79 121.0(3)
C83 C84 H47 119.5
C79 C84 H47 119.5
C90 C85 C86 117.4(2)
C90 C85 C18 119.54(19)
C86 C85 C18 123.0(2)
C87 C86 C85 120.8(2)
C87 C86 H48 119.6
C85 C86 H48 119.6
C88 C87 C86 120.9(3)
C88 C87 H49 119.6
C86 C87 H49 119.6
C87 C88 C89 119.6(2)
C87 C88 H50 120.2
C89 C88 H50 120.2
C88 C89 C90 119.8(3)
C88 C89 H51 120.1
C90 C89 H51 120.1
C89 C90 C85 121.6(2)
C89 C90 H52 119.2
C85 C90 H52 119.2
C96 C91 C92 119.1(2)
C96 C91 C20 121.87(19)
C92 C91 C20 119.0(2)
C93 C92 C91 120.1(3)
C93 C92 H53 120.0
C91 C92 H53 120.0
C94 C93 C92 119.6(3)
C94 C93 H54 120.2
C92 C93 H54 120.2
C95 C94 C93 120.6(2)
C95 C94 C97 118.5(3)
C93 C94 C97 120.8(3)
C94 C95 C96 120.0(3)
C94 C95 H55 120.0
C96 C95 H55 120.0
C91 C96 C95 120.5(3)
C91 C96 H56 119.7
C95 C96 H56 119.7
F16 C97 F17 112.0(5)
F21 C97 F20 127.5(7)
F16 C97 F18 100.2(4)
F17 C97 F18 102.4(4)
F21 C97 C94 115.3(5)
F16 C97 C94 115.1(4)
F17 C97 C94 114.2(3)
F20 C97 C94 115.2(5)
F18 C97 C94 111.3(3)
F21 C97 F19 94.2(7)
F20 C97 F19 88.3(6)
C94 C97 F19 102.3(4)
N1 C98 H57 109.5
N1 C98 H58 109.5
H57 C98 H58 109.5
N1 C98 H59 109.5
H57 C98 H59 109.5
H58 C98 H59 109.5
N3 C99 H60 109.5
N3 C99 H61 109.5
H60 C99 H61 109.5
N3 C99 H62 109.5
H60 C99 H62 109.5
H61 C99 H62 109.5

loop_
_geom_bond_atom_site_label_1
_geom_bond_atom_site_label_2
_geom_bond_distance
N1 C4 1.382(2)
N1 C1 1.387(2)
N1 C98 1.460(3)
N2 C6 1.360(3)
N2 C9 1.361(2)
N3 C14 1.385(2)
N3 C11 1.390(3)
N3 C99 1.475(3)
N4 C19 1.353(3)
N4 C16 1.371(3)
F1 C39 1.333(3)
F2 C39 1.355(5)
F3 C39 1.328(4)
F4 C58 1.291(12)
F5 C58 1.316(11)
F6 C58 1.352(11)
F7 C59 1.288(19)
F8 C59 1.366(12)
F9 C59 1.354(17)
F10 C78 1.245(7)
F11 C78 1.424(7)
F12 C78 1.312(8)
F13 C78 1.189(9)
F14 C78 1.229(7)
F15 C78 1.464(11)
F16 C97 1.211(5)
F17 C97 1.304(4)
F18 C97 1.415(4)
F19 C97 1.508(7)
F20 C97 1.354(6)
F21 C97 1.205(6)
O1 H63 0.98(4)
O1 H64 0.9501(11)
C1 C20 1.409(3)
C1 C2 1.438(3)
C2 C3 1.381(3)
C2 C21 1.482(3)
C3 C4 1.434(3)
C3 C27 1.484(3)
C4 C5 1.412(3)
C5 C6 1.417(3)
C5 C33 1.486(3)
C6 C7 1.468(3)
C7 C8 1.368(3)
C7 C40 1.484(3)
C8 C9 1.465(3)
C8 C46 1.478(3)
C9 C10 1.423(3)
C10 C11 1.418(3)
C10 C52 1.487(3)
C11 C12 1.429(3)
C12 C13 1.392(3)
C12 C60 1.481(3)
C13 C14 1.423(3)
C13 C66 1.483(3)
C14 C15 1.431(3)
C15 C16 1.406(3)
C15 C72 1.492(3)
C16 C17 1.477(3)
C17 C18 1.363(3)
C17 C79 1.484(3)
C18 C19 1.464(3)
C18 C85 1.487(3)
C19 C20 1.424(3)
C20 C91 1.488(3)
C21 C26 1.376(3)
C21 C22 1.385(3)
C22 C23 1.387(3)
C22 H1 0.9500
C23 C24 1.356(4)
C23 H2 0.9500
C24 C25 1.376(4)
C24 H3 0.9500
C25 C26 1.397(3)
C25 H4 0.9500
C26 H5 0.9500
C27 C28 1.380(3)
C27 C32 1.389(3)
C28 C29 1.390(4)
C28 H6 0.9500
C29 C30 1.370(6)
C29 H7 0.9500
C30 C31 1.367(5)
C30 H8 0.9500
C31 C32 1.388(4)
C31 H9 0.9500
C32 H10 0.9500
C33 C34 1.376(3)
C33 C38 1.391(3)
C34 C35 1.385(4)
C34 H11 0.9500
C35 C36 1.386(4)
C35 H12 0.9500
C36 C37 1.372(4)
C36 C39 1.509(4)
C37 C38 1.384(3)
C37 H13 0.9500
C38 H14 0.9500
C40 C41 1.387(3)
C40 C45 1.393(3)
C41 C42 1.386(3)
C41 H15 0.9500
C42 C43 1.372(4)
C42 H16 0.9500
C43 C44 1.377(4)
C43 H17 0.9500
C44 C45 1.390(3)
C44 H18 0.9500
C45 H19 0.9500
C46 C51 1.387(3)
C46 C47 1.399(3)
C47 C48 1.385(3)
C47 H20 0.9500
C48 C49 1.377(4)
C48 H21 0.9500
C49 C50 1.381(3)
C49 H22 0.9500
C50 C51 1.387(3)
C50 H23 0.9500
C51 H24 0.9500
C52 C57 1.389(4)
C52 C53 1.403(4)
C53 C54 1.390(4)
C53 H25 0.9500
C54 C55 1.365(7)
C54 H26 0.9500
C55 C56 1.377(7)
C55 C59 1.543(11)
C55 C58 1.574(8)
C56 C57 1.402(4)
C56 H27 0.9500
C57 H28 0.9500
C60 C65 1.388(3)
C60 C61 1.392(4)
C61 C62 1.397(4)
C61 H29 0.9500
C62 C63 1.359(6)
C62 H30 0.9500
C63 C64 1.374(6)
C63 H31 0.9500
C64 C65 1.404(5)
C64 H32 0.9500
C65 H33 0.9500
C66 C67 1.374(3)
C66 C71 1.383(3)
C67 C68 1.381(4)
C67 H34 0.9500
C68 C69 1.357(5)
C68 H35 0.9500
C69 C70 1.352(4)
C69 H36 0.9500
C70 C71 1.402(3)
C70 H37 0.9500
C71 H38 0.9500
C72 C77 1.383(3)
C72 C73 1.391(3)
C73 C74 1.384(4)
C73 H39 0.9500
C74 C75 1.383(4)
C74 H40 0.9500
C75 C76 1.384(4)
C75 C78 1.504(4)
C76 C77 1.390(3)
C76 H41 0.9500
C77 H42 0.9500
C79 C80 1.373(3)
C79 C84 1.388(3)
C80 C81 1.392(4)
C80 H43 0.9500
C81 C82 1.364(4)
C81 H44 0.9500
C82 C83 1.355(4)
C82 H45 0.9500
C83 C84 1.387(3)
C83 H46 0.9500
C84 H47 0.9500
C85 C90 1.391(3)
C85 C86 1.394(3)
C86 C87 1.389(4)
C86 H48 0.9500
C87 C88 1.367(4)
C87 H49 0.9500
C88 C89 1.380(4)
C88 H50 0.9500
C89 C90 1.389(4)
C89 H51 0.9500
C90 H52 0.9500
C91 C96 1.376(3)
C91 C92 1.391(3)
C92 C93 1.391(4)
C92 H53 0.9500
C93 C94 1.383(5)
C93 H54 0.9500
C94 C95 1.355(5)
C94 C97 1.499(3)
C95 C96 1.395(3)
C95 H55 0.9500
C96 H56 0.9500
C98 H57 0.9800
C98 H58 0.9800
C98 H59 0.9800
C99 H60 0.9800
C99 H61 0.9800
C99 H62 0.9800

loop_
_geom_torsion_atom_site_label_1
_geom_torsion_atom_site_label_2
_geom_torsion_atom_site_label_3
_geom_torsion_atom_site_label_4
_geom_torsion
C4 N1 C1 C20 175.59(18)
C98 N1 C1 C20 -27.2(3)
C4 N1 C1 C2 -2.2(2)
C98 N1 C1 C2 155.08(19)
N1 C1 C2 C3 1.6(2)
C20 C1 C2 C3 -176.0(2)
N1 C1 C2 C21 170.99(18)
C20 C1 C2 C21 -6.6(3)
C1 C2 C3 C4 -0.5(2)
C21 C2 C3 C4 -169.79(18)
C1 C2 C3 C27 166.30(19)
C21 C2 C3 C27 -3.0(3)
C1 N1 C4 C5 -175.53(18)
C98 N1 C4 C5 27.2(3)
C1 N1 C4 C3 1.9(2)
C98 N1 C4 C3 -155.37(19)
C2 C3 C4 N1 -0.8(2)
C27 C3 C4 N1 -167.61(18)
C2 C3 C4 C5 176.4(2)
C27 C3 C4 C5 9.6(3)
N1 C4 C5 C6 32.2(3)
C3 C4 C5 C6 -144.6(2)
N1 C4 C5 C33 -155.36(19)
C3 C4 C5 C33 27.8(3)
C9 N2 C6 C5 169.44(19)
C9 N2 C6 C7 -4.6(2)
C4 C5 C6 N2 28.9(3)
C33 C5 C6 N2 -143.55(19)
C4 C5 C6 C7 -158.0(2)
C33 C5 C6 C7 29.6(3)
N2 C6 C7 C8 2.5(2)
C5 C6 C7 C8 -171.3(2)
N2 C6 C7 C40 -166.33(18)
C5 C6 C7 C40 19.9(3)
C6 C7 C8 C9 0.6(2)
C40 C7 C8 C9 168.67(19)
C6 C7 C8 C46 -168.7(2)
C40 C7 C8 C46 -0.7(3)
C6 N2 C9 C10 -168.75(19)
C6 N2 C9 C8 5.1(2)
C7 C8 C9 N2 -3.6(2)
C46 C8 C9 N2 166.41(18)
C7 C8 C9 C10 169.8(2)
C46 C8 C9 C10 -20.2(3)
N2 C9 C10 C11 -32.2(3)
C8 C9 C10 C11 155.1(2)
N2 C9 C10 C52 140.5(2)
C8 C9 C10 C52 -32.2(3)
C14 N3 C11 C10 178.41(19)
C99 N3 C11 C10 -30.5(3)
C14 N3 C11 C12 0.0(2)
C99 N3 C11 C12 151.04(18)
C9 C10 C11 N3 -31.8(3)
C52 C10 C11 N3 155.8(2)
C9 C10 C11 C12 146.3(2)
C52 C10 C11 C12 -26.1(3)
N3 C11 C12 C13 -1.1(2)
C10 C11 C12 C13 -179.4(2)
N3 C11 C12 C60 168.80(18)
C10 C11 C12 C60 -9.5(3)
C11 C12 C13 C14 1.8(2)
C60 C12 C13 C14 -167.9(2)
C11 C12 C13 C66 172.95(19)
C60 C12 C13 C66 3.3(3)
C11 N3 C14 C13 1.1(2)
C99 N3 C14 C13 -150.54(18)
C11 N3 C14 C15 -175.31(19)
C99 N3 C14 C15 33.0(3)
C12 C13 C14 N3 -1.8(2)
C66 C13 C14 N3 -173.15(19)
C12 C13 C14 C15 174.5(2)
C66 C13 C14 C15 3.1(3)
N3 C14 C15 C16 37.2(3)
C13 C14 C15 C16 -138.5(2)
N3 C14 C15 C72 -147.3(2)
C13 C14 C15 C72 37.0(3)
C19 N4 C16 C15 172.93(18)
C19 N4 C16 C17 -3.3(2)
C14 C15 C16 N4 19.5(3)
C72 C15 C16 N4 -155.8(2)
C14 C15 C16 C17 -165.0(2)
C72 C15 C16 C17 19.7(3)
N4 C16 C17 C18 1.0(2)
C15 C16 C17 C18 -175.0(2)
N4 C16 C17 C79 -172.55(19)
C15 C16 C17 C79 11.5(3)
C16 C17 C18 C19 1.6(2)
C79 C17 C18 C19 175.06(19)
C16 C17 C18 C85 -167.9(2)
C79 C17 C18 C85 5.6(4)
C16 N4 C19 C20 -168.60(19)
C16 N4 C19 C18 4.3(2)
C17 C18 C19 N4 -3.8(2)
C85 C18 C19 N4 166.25(19)
C17 C18 C19 C20 168.99(19)
C85 C18 C19 C20 -21.0(3)
N1 C1 C20 C19 -30.5(3)
C2 C1 C20 C19 146.7(2)
N1 C1 C20 C91 157.56(19)
C2 C1 C20 C91 -25.2(3)
N4 C19 C20 C1 -28.8(3)
C18 C19 C20 C1 159.3(2)
N4 C19 C20 C91 143.3(2)
C18 C19 C20 C91 -28.6(3)
C3 C2 C21 C26 -74.6(3)
C1 C2 C21 C26 117.9(2)
C3 C2 C21 C22 106.6(2)
C1 C2 C21 C22 -60.9(3)
C26 C21 C22 C23 -1.7(4)
C2 C21 C22 C23 177.1(2)
C21 C22 C23 C24 1.0(4)
C22 C23 C24 C25 -0.3(4)
C23 C24 C25 C26 0.3(4)
C22 C21 C26 C25 1.7(4)
C2 C21 C26 C25 -177.1(2)
C24 C25 C26 C21 -1.1(4)
C2 C3 C27 C28 73.9(3)
C4 C3 C27 C28 -121.5(2)
C2 C3 C27 C32 -104.3(3)
C4 C3 C27 C32 60.3(3)
C32 C27 C28 C29 -0.9(4)
C3 C27 C28 C29 -179.0(2)
C27 C28 C29 C30 0.9(5)
C28 C29 C30 C31 -0.2(5)
C29 C30 C31 C32 -0.5(4)
C30 C31 C32 C27 0.6(4)
C28 C27 C32 C31 0.1(4)
C3 C27 C32 C31 178.3(2)
C4 C5 C33 C34 56.5(3)
C6 C5 C33 C34 -130.8(2)
C4 C5 C33 C38 -122.3(2)
C6 C5 C33 C38 50.5(3)
C38 C33 C34 C35 -0.6(4)
C5 C33 C34 C35 -179.3(2)
C33 C34 C35 C36 2.4(4)
C34 C35 C36 C37 -2.1(4)
C34 C35 C36 C39 178.7(3)
C35 C36 C37 C38 -0.1(4)
C39 C36 C37 C38 179.1(2)
C36 C37 C38 C33 1.9(4)
C34 C33 C38 C37 -1.6(3)
C5 C33 C38 C37 177.2(2)
C37 C36 C39 F3 -99.5(4)
C35 C36 C39 F3 79.7(4)
C37 C36 C39 F1 140.5(3)
C35 C36 C39 F1 -40.3(5)
C37 C36 C39 F2 19.3(4)
C35 C36 C39 F2 -161.5(3)
C8 C7 C40 C41 -104.8(3)
C6 C7 C40 C41 61.3(3)
C8 C7 C40 C45 77.1(3)
C6 C7 C40 C45 -116.8(2)
C45 C40 C41 C42 -0.6(3)
C7 C40 C41 C42 -178.7(2)
C40 C41 C42 C43 0.8(4)
C41 C42 C43 C44 0.0(4)
C42 C43 C44 C45 -0.9(4)
C43 C44 C45 C40 1.1(4)
C41 C40 C45 C44 -0.4(3)
C7 C40 C45 C44 177.8(2)
C7 C8 C46 C51 120.7(2)
C9 C8 C46 C51 -46.9(3)
C7 C8 C46 C47 -59.7(3)
C9 C8 C46 C47 132.6(2)
C51 C46 C47 C48 1.3(3)
C8 C46 C47 C48 -178.3(2)
C46 C47 C48 C49 0.1(4)
C47 C48 C49 C50 -1.5(4)
C48 C49 C50 C51 1.4(4)
C47 C46 C51 C50 -1.4(3)
C8 C46 C51 C50 178.2(2)
C49 C50 C51 C46 0.1(4)
C11 C10 C52 C57 -42.9(3)
C9 C10 C52 C57 144.3(2)
C11 C10 C52 C53 136.4(2)
C9 C10 C52 C53 -36.4(3)
C57 C52 C53 C54 -2.4(4)
C10 C52 C53 C54 178.3(2)
C52 C53 C54 C55 1.1(4)
C53 C54 C55 C56 0.4(5)
C53 C54 C55 C59 178.4(7)
C53 C54 C55 C58 -177.4(4)
C54 C55 C56 C57 -0.5(5)
C59 C55 C56 C57 -179.2(4)
C58 C55 C56 C57 176.4(5)
C53 C52 C57 C56 2.3(3)
C10 C52 C57 C56 -178.4(2)
C55 C56 C57 C52 -0.9(4)
C54 C55 C58 F4 -78.6(9)
C56 C55 C58 F4 104.2(9)
C54 C55 C58 F5 49.4(8)
C56 C55 C58 F5 -127.8(8)
C54 C55 C58 F6 167.5(6)
C56 C55 C58 F6 -9.7(9)
C54 C55 C59 F7 -40.4(13)
C56 C55 C59 F7 137.8(10)
C54 C55 C59 F9 -163.5(8)
C56 C55 C59 F9 14.8(12)
C54 C55 C59 F8 73.9(13)
C56 C55 C59 F8 -107.8(10)
C13 C12 C60 C65 -67.2(3)
C11 C12 C60 C65 124.8(2)
C13 C12 C60 C61 114.5(2)
C11 C12 C60 C61 -53.5(3)
C65 C60 C61 C62 -0.9(3)
C12 C60 C61 C62 177.5(2)
C60 C61 C62 C63 -0.1(4)
C61 C62 C63 C64 0.5(5)
C62 C63 C64 C65 0.2(5)
C61 C60 C65 C64 1.5(3)
C12 C60 C65 C64 -176.8(2)
C63 C64 C65 C60 -1.2(4)
C12 C13 C66 C67 78.6(3)
C14 C13 C66 C67 -111.6(3)
C12 C13 C66 C71 -102.8(3)
C14 C13 C66 C71 66.9(3)
C71 C66 C67 C68 -1.0(5)
C13 C66 C67 C68 177.7(3)
C66 C67 C68 C69 0.9(6)
C67 C68 C69 C70 0.0(6)
C68 C69 C70 C71 -0.7(5)
C67 C66 C71 C70 0.3(4)
C13 C66 C71 C70 -178.4(2)
C69 C70 C71 C66 0.5(4)
C16 C15 C72 C77 54.9(3)
C14 C15 C72 C77 -120.8(2)
C16 C15 C72 C73 -126.1(2)
C14 C15 C72 C73 58.2(3)
C77 C72 C73 C74 -0.1(4)
C15 C72 C73 C74 -179.1(3)
C72 C73 C74 C75 -0.1(5)
C73 C74 C75 C76 0.3(5)
C73 C74 C75 C78 -178.9(3)
C74 C75 C76 C77 -0.4(4)
C78 C75 C76 C77 178.9(3)
C73 C72 C77 C76 0.0(4)
C15 C72 C77 C76 179.0(2)
C75 C76 C77 C72 0.2(4)
C74 C75 C78 F13 -43.8(12)
C76 C75 C78 F13 136.9(12)
C74 C75 C78 F14 93.5(10)
C76 C75 C78 F14 -85.8(10)
C74 C75 C78 F10 -94.9(9)
C76 C75 C78 F10 85.8(9)
C74 C75 C78 F12 136.7(9)
C76 C75 C78 F12 -42.5(10)
C74 C75 C78 F11 19.1(7)
C76 C75 C78 F11 -160.2(6)
C74 C75 C78 F15 -156.3(9)
C76 C75 C78 F15 24.5(9)
C18 C17 C79 C80 -106.4(3)
C16 C17 C79 C80 65.8(3)
C18 C17 C79 C84 73.8(3)
C16 C17 C79 C84 -114.0(3)
C84 C79 C80 C81 2.4(4)
C17 C79 C80 C81 -177.4(3)
C79 C80 C81 C82 0.3(5)
C80 C81 C82 C83 -2.4(5)
C81 C82 C83 C84 1.8(4)
C82 C83 C84 C79 1.0(4)
C80 C79 C84 C83 -3.1(4)
C17 C79 C84 C83 176.8(2)
C17 C18 C85 C90 116.2(2)
C19 C18 C85 C90 -51.5(3)
C17 C18 C85 C86 -65.9(3)
C19 C18 C85 C86 126.4(2)
C90 C85 C86 C87 0.7(4)
C18 C85 C86 C87 -177.2(3)
C85 C86 C87 C88 0.0(5)
C86 C87 C88 C89 -0.8(5)
C87 C88 C89 C90 0.8(4)
C88 C89 C90 C85 0.0(4)
C86 C85 C90 C89 -0.7(4)
C18 C85 C90 C89 177.3(2)
C1 C20 C91 C96 -55.9(3)
C19 C20 C91 C96 131.6(2)
C1 C20 C91 C92 124.3(2)
C19 C20 C91 C92 -48.2(3)
C96 C91 C92 C93 0.0(4)
C20 C91 C92 C93 179.9(2)
C91 C92 C93 C94 -0.2(4)
C92 C93 C94 C95 -0.4(4)
C92 C93 C94 C97 -178.8(3)
C93 C94 C95 C96 1.1(4)
C97 C94 C95 C96 179.5(2)
C92 C91 C96 C95 0.8(4)
C20 C91 C96 C95 -179.1(2)
C94 C95 C96 C91 -1.3(4)
C95 C94 C97 F21 81.5(8)
C93 C94 C97 F21 -100.1(8)
C95 C94 C97 F16 -89.8(6)
C93 C94 C97 F16 88.6(6)
C95 C94 C97 F17 138.5(5)
C93 C94 C97 F17 -43.0(6)
C95 C94 C97 F20 -83.9(6)
C93 C94 C97 F20 94.5(5)
C95 C94 C97 F18 23.2(4)
C93 C94 C97 F18 -158.4(4)
C95 C94 C97 F19 -177.8(7)
C93 C94 C97 F19 0.6(7)
